data_7712940
loop_
_publ_author_name
'Wen, Min'
'Erb, William'
'Mongin, Florence'
'Hurvois, Jean-Pierre'
'Halauko, Yury S.'
'Ivashkevich, Oleg A.'
'Matulis, Vadim E.'
'Blot, Marielle'
'Roisnel, Thierry'

_publ_section_title
;
 From ferrocene to decasubstituted enantiopure ferrocene-1,1'-disulfoxide
 derivatives.
;
_journal_issue 12
_journal_name_full 'Dalton transactions (Cambridge, England : 2003)'
_journal_page_first 3725
_journal_page_last 3737
_journal_paper_doi 10.1039/d2dt03456e
_journal_volume 52
_journal_year 2023
_chemical_absolute_configuration ad
_chemical_compound_source 'synthesis as described'
_chemical_formula_moiety 'C34 H58 Fe O6 S2 Si2, C H Cl3'
_chemical_formula_sum 'C35 H59 Cl3 Fe O6 S2 Si2'
_chemical_formula_weight 858.32
_space_group_crystal_system monoclinic
_space_group_IT_number 4
_space_group_name_Hall 'P 2yb'
_space_group_name_H-M_alt 'P 1 21 1'
_atom_sites_solution_hydrogens geom
_atom_sites_solution_primary dual
_atom_sites_solution_secondary difmap
_audit_update_record
;
2022-08-30 deposited with the CCDC.	2023-03-01 downloaded from the CCDC.
;
_cell_angle_alpha 90
_cell_angle_beta 111.313(4)
_cell_angle_gamma 90
_cell_formula_units_Z 2
_cell_length_a 10.7592(16)
_cell_length_b 20.291(3)
_cell_length_c 10.9077(15)
_cell_measurement_reflns_used 3650
_cell_measurement_temperature 150(2)
_cell_measurement_theta_max 24.8068
_cell_measurement_theta_min 2.2765
_cell_measurement_wavelength 0.710730
_cell_volume 2218.5(6)
_computing_cell_refinement 'APEX3 (Bruker, 2015)'
_computing_data_collection 'Bruker APEX3 (Bruker, 2015)'
_computing_data_reduction 'SAINT (Bruker, 2014)'
_computing_molecular_graphics
;
   'SXGRAPH (L. Farrugia, 1999), Mercury (CSD, 2020)'
;
_computing_publication_material 'CRYSCALC (T. Roisnel, local program, 2021)'
_computing_structure_refinement 'SHELXL-2018_3 (Sheldrick, 2018)'
_computing_structure_solution 'SHELXT (Sheldrick, 2015)'
_diffrn_ambient_temperature 150(2)
_diffrn_detector CCD-LDI-APEX2
_diffrn_detector_area_resol_mean 8.33
_diffrn_measured_fraction_theta_full 0.996
_diffrn_measured_fraction_theta_max 0.973
_diffrn_measurement_device_type 'APEXII Bruker-AXS'
_diffrn_measurement_method 'CCD rotation images, thin slices'
_diffrn_orient_matrix_UB_11 0.0584914
_diffrn_orient_matrix_UB_12 -0.0315616
_diffrn_orient_matrix_UB_13 0.0663871
_diffrn_orient_matrix_UB_21 -0.0807920
_diffrn_orient_matrix_UB_22 -0.0236244
_diffrn_orient_matrix_UB_23 0.0019755
_diffrn_orient_matrix_UB_31 0.0021210
_diffrn_orient_matrix_UB_32 -0.0295087
_diffrn_orient_matrix_UB_33 -0.0725870
_diffrn_radiation_monochromator graphite
_diffrn_radiation_probe x-ray
_diffrn_radiation_source 'fine-focus sealed tube'
_diffrn_radiation_type MoK\a
_diffrn_radiation_wavelength 0.71073
_diffrn_reflns_av_R_equivalents 0.0271
_diffrn_reflns_av_unetI/netI 0.0765
_diffrn_reflns_limit_h_max 13
_diffrn_reflns_limit_h_min -8
_diffrn_reflns_limit_k_max 26
_diffrn_reflns_limit_k_min -26
_diffrn_reflns_limit_l_max 12
_diffrn_reflns_limit_l_min -13
_diffrn_reflns_number 12799
_diffrn_reflns_theta_full 25.242
_diffrn_reflns_theta_max 27.507
_diffrn_reflns_theta_min 2.004
_diffrn_source_current 30.00
_diffrn_source_power 50.0
_diffrn_source_voltage 50.00
_exptl_absorpt_coefficient_mu 0.707
_exptl_absorpt_correction_T_max 0.743
_exptl_absorpt_correction_T_min 0.670
_exptl_absorpt_correction_type multi-scan
_exptl_absorpt_process_details
;
  [Sheldrick, G.M. (2014). SADABS Bruker AXS Inc., Madison, Wisconsin, USA]
;
_exptl_crystal_colour orange
_exptl_crystal_density_diffrn 1.285
_exptl_crystal_description prism
_exptl_crystal_F_000 908
_exptl_crystal_size_max 0.580
_exptl_crystal_size_mid 0.530
_exptl_crystal_size_min 0.420
_refine_diff_density_max 0.561
_refine_diff_density_min -0.605
_refine_diff_density_rms 0.079
_refine_ls_abs_structure_details
;
Flack x determined using 2560 quotients [(I+)-(I-)]/[(I+)+(I-)]
(Parsons, Flack and Wagner, Acta Cryst. B69 (2013) 249-259).
;
_refine_ls_abs_structure_Flack -0.023(13)
_refine_ls_extinction_method none
_refine_ls_goodness_of_fit_ref 1.067
_refine_ls_hydrogen_treatment constr
_refine_ls_matrix_type full
_refine_ls_number_parameters 458
_refine_ls_number_reflns 8989
_refine_ls_number_restraints 1
_refine_ls_restrained_S_all 1.067
_refine_ls_R_factor_all 0.0754
_refine_ls_R_factor_gt 0.0554
_refine_ls_shift/su_max 0.001
_refine_ls_shift/su_mean 0.000
_refine_ls_structure_factor_coef Fsqd
_refine_ls_weighting_details 'w=1/[\s^2^(Fo^2^)+(0.0652P)^2^] where P=(Fo^2^+2Fc^2^)/3'
_refine_ls_weighting_scheme calc
_refine_ls_wR_factor_gt 0.1222
_refine_ls_wR_factor_ref 0.1344
_reflns_Friedel_coverage 0.761
_reflns_Friedel_fraction_full 0.856
_reflns_Friedel_fraction_max 0.784
_reflns_number_gt 7236
_reflns_number_total 8989
_reflns_threshold_expression >2sigma(I)
_cod_data_source_file d2dt03456e2.cif
_cod_data_source_block MW5861
_cod_original_cell_volume 2218.4(6)
_cod_original_sg_symbol_H-M 'P 21'
_cod_database_code 7712940

loop_
_space_group_symop_operation_xyz
'x, y, z'
'-x, y+1/2, -z'

loop_
_atom_site_label
_atom_site_type_symbol
_atom_site_fract_x
_atom_site_fract_y
_atom_site_fract_z
_atom_site_U_iso_or_equiv
_atom_site_adp_type
_atom_site_occupancy
_atom_site_site_symmetry_order
_atom_site_calc_flag
_atom_site_refinement_flags_posn
_atom_site_refinement_flags_adp
_atom_site_refinement_flags_occupancy
_atom_site_disorder_assembly
_atom_site_disorder_group
Fe1 Fe 0.53030(7) 0.43631(4) 0.70451(7) 0.01569(18) Uani 1 1 d . . . . .
C1 C 0.4510(6) 0.3791(3) 0.8185(6) 0.0190(14) Uani 1 1 d . . . . .
C2 C 0.3497(6) 0.4079(3) 0.7065(6) 0.0176(13) Uani 1 1 d . . . . .
H2 H 0.284821 0.383474 0.638874 0.021 Uiso 1 1 calc R U . . .
C3 C 0.3591(6) 0.4774(3) 0.7099(6) 0.0205(14) Uani 1 1 d . . . . .
C4 C 0.4706(6) 0.4951(3) 0.8253(6) 0.0192(13) Uani 1 1 d . . . . .
H4 H 0.502376 0.538434 0.852094 0.023 Uiso 1 1 calc R U . . .
C5 C 0.5251(5) 0.4352(4) 0.8925(5) 0.0203(11) Uani 1 1 d . . . . .
Si1 Si 0.45815(19) 0.28746(9) 0.84814(17) 0.0267(4) Uani 1 1 d . . . . .
C6 C 0.3227(7) 0.2521(3) 0.7030(7) 0.0354(16) Uani 1 1 d . . . . .
H6A H 0.320183 0.204158 0.712923 0.053 Uiso 1 1 calc R U . . .
H6B H 0.339721 0.262485 0.622818 0.053 Uiso 1 1 calc R U . . .
H6C H 0.236856 0.271013 0.697019 0.053 Uiso 1 1 calc R U . . .
C7 C 0.6163(8) 0.2465(4) 0.8561(8) 0.0408(18) Uani 1 1 d . . . . .
H7A H 0.692612 0.272934 0.910684 0.061 Uiso 1 1 calc R U . . .
H7B H 0.617873 0.242678 0.767094 0.061 Uiso 1 1 calc R U . . .
H7C H 0.621396 0.202528 0.894597 0.061 Uiso 1 1 calc R U . . .
C8 C 0.4182(8) 0.2686(4) 0.9967(7) 0.0431(19) Uani 1 1 d . . . . .
H8A H 0.397943 0.221611 0.997787 0.065 Uiso 1 1 calc R U . . .
H8B H 0.340679 0.294641 0.994589 0.065 Uiso 1 1 calc R U . . .
H8C H 0.494902 0.279778 1.075893 0.065 Uiso 1 1 calc R U . . .
O9 O 0.6983(5) 0.3620(2) 1.0694(4) 0.0351(11) Uani 1 1 d . . . . .
S1 S 0.67095(13) 0.43259(9) 1.03779(13) 0.0245(3) Uani 1 1 d . . . . .
C10 C 0.6058(7) 0.4670(4) 1.1610(6) 0.0329(16) Uani 1 1 d . . . . .
C11 C 0.4868(7) 0.4274(6) 1.1625(6) 0.056(3) Uani 1 1 d . . . . .
H11A H 0.465969 0.439662 1.239797 0.085 Uiso 1 1 calc R U . . .
H11B H 0.508017 0.380316 1.166299 0.085 Uiso 1 1 calc R U . . .
H11C H 0.409689 0.436691 1.082432 0.085 Uiso 1 1 calc R U . . .
C12 C 0.7234(7) 0.4596(4) 1.2910(6) 0.044(2) Uani 1 1 d . . . . .
H12A H 0.801493 0.482300 1.285113 0.066 Uiso 1 1 calc R U . . .
H12B H 0.743978 0.412766 1.309227 0.066 Uiso 1 1 calc R U . . .
H12C H 0.700375 0.479059 1.362242 0.066 Uiso 1 1 calc R U . . .
C13 C 0.5742(11) 0.5382(5) 1.1295(8) 0.061(3) Uani 1 1 d . . . . .
H13A H 0.483417 0.542401 1.064518 0.091 Uiso 1 1 calc R U . . .
H13B H 0.637708 0.556974 1.093593 0.091 Uiso 1 1 calc R U . . .
H13C H 0.580708 0.561963 1.209890 0.091 Uiso 1 1 calc R U . . .
C14 C 0.2711(6) 0.5221(3) 0.6099(6) 0.0247(14) Uani 1 1 d . . . . .
O15 O 0.1902(5) 0.5043(2) 0.5073(4) 0.0382(12) Uani 1 1 d . . . . .
O16 O 0.2903(4) 0.5849(2) 0.6503(4) 0.0305(10) Uani 1 1 d . . . . .
C17 C 0.2041(7) 0.6328(3) 0.5610(7) 0.0369(17) Uani 1 1 d . . . . .
H17A H 0.109903 0.624143 0.549146 0.044 Uiso 1 1 calc R U . . .
H17B H 0.213098 0.629969 0.474017 0.044 Uiso 1 1 calc R U . . .
C18 C 0.2447(8) 0.7002(4) 0.6193(8) 0.048(2) Uani 1 1 d . . . . .
H18 H 0.341677 0.706775 0.636150 0.057 Uiso 1 1 calc R U . . .
C19 C 0.2228(10) 0.7061(5) 0.7489(9) 0.065(3) Uani 1 1 d . . . . .
H19A H 0.127102 0.704079 0.732392 0.098 Uiso 1 1 calc R U . . .
H19B H 0.258821 0.748247 0.790764 0.098 Uiso 1 1 calc R U . . .
H19C H 0.268517 0.669830 0.807166 0.098 Uiso 1 1 calc R U . . .
C20 C 0.1632(10) 0.7519(5) 0.5168(11) 0.072(3) Uani 1 1 d . . . . .
H20A H 0.168889 0.741996 0.431074 0.109 Uiso 1 1 calc R U . . .
H20B H 0.199473 0.795999 0.545207 0.109 Uiso 1 1 calc R U . . .
H20C H 0.069685 0.750428 0.509390 0.109 Uiso 1 1 calc R U . . .
C21 C 0.7224(5) 0.4443(3) 0.7073(5) 0.0229(13) Uani 1 1 d . . . . .
C22 C 0.6682(6) 0.3813(3) 0.6625(6) 0.0197(13) Uani 1 1 d . . . . .
H22 H 0.702503 0.340161 0.702062 0.024 Uiso 1 1 calc R U . . .
C23 C 0.5520(6) 0.3910(3) 0.5464(6) 0.0187(13) Uani 1 1 d . . . . .
C24 C 0.5343(6) 0.4600(3) 0.5240(6) 0.0185(13) Uani 1 1 d . . . . .
H24 H 0.462937 0.480001 0.454785 0.022 Uiso 1 1 calc R U . . .
C25 C 0.6417(6) 0.4954(3) 0.6230(6) 0.0196(13) Uani 1 1 d . . . . .
Si2 Si 0.6532(2) 0.58814(9) 0.61936(18) 0.0279(4) Uani 1 1 d . . . . .
C26 C 0.8058(8) 0.6155(4) 0.5908(8) 0.044(2) Uani 1 1 d . . . . .
H26A H 0.882960 0.612713 0.673391 0.066 Uiso 1 1 calc R U . . .
H26B H 0.794247 0.661161 0.559383 0.066 Uiso 1 1 calc R U . . .
H26C H 0.820306 0.587032 0.524720 0.066 Uiso 1 1 calc R U . . .
C27 C 0.5066(8) 0.6130(3) 0.4703(7) 0.0388(18) Uani 1 1 d . . . . .
H27A H 0.502726 0.661144 0.463465 0.058 Uiso 1 1 calc R U . . .
H27B H 0.424322 0.596438 0.478326 0.058 Uiso 1 1 calc R U . . .
H27C H 0.516266 0.594313 0.391409 0.058 Uiso 1 1 calc R U . . .
C28 C 0.6406(8) 0.6320(3) 0.7666(7) 0.0392(18) Uani 1 1 d . . . . .
H28A H 0.695499 0.609001 0.847111 0.059 Uiso 1 1 calc R U . . .
H28B H 0.547443 0.632317 0.760359 0.059 Uiso 1 1 calc R U . . .
H28C H 0.672385 0.677380 0.768867 0.059 Uiso 1 1 calc R U . . .
O29 O 0.8768(5) 0.5318(3) 0.8614(4) 0.0373(12) Uani 1 1 d . . . . .
S2 S 0.86666(15) 0.45830(9) 0.84912(15) 0.0285(4) Uani 1 1 d . . . . .
C30 C 0.9989(6) 0.4294(5) 0.7889(6) 0.0356(17) Uani 1 1 d . . . . .
C31 C 1.1263(7) 0.4580(6) 0.8922(8) 0.064(3) Uani 1 1 d . . . . .
H31A H 1.130536 0.445609 0.980480 0.096 Uiso 1 1 calc R U . . .
H31B H 1.125075 0.506179 0.884687 0.096 Uiso 1 1 calc R U . . .
H31C H 1.204634 0.440560 0.877427 0.096 Uiso 1 1 calc R U . . .
C32 C 1.0009(9) 0.3565(5) 0.7923(10) 0.063(3) Uani 1 1 d . . . . .
H32A H 0.919945 0.339431 0.724137 0.094 Uiso 1 1 calc R U . . .
H32B H 1.004435 0.341349 0.878866 0.094 Uiso 1 1 calc R U . . .
H32C H 1.079498 0.340432 0.776298 0.094 Uiso 1 1 calc R U . . .
C33 C 0.9788(7) 0.4563(5) 0.6529(7) 0.050(2) Uani 1 1 d . . . . .
H33A H 1.049392 0.439465 0.624431 0.075 Uiso 1 1 calc R U . . .
H33B H 0.982475 0.504508 0.656154 0.075 Uiso 1 1 calc R U . . .
H33C H 0.891732 0.442102 0.590528 0.075 Uiso 1 1 calc R U . . .
C34 C 0.4671(6) 0.3372(3) 0.4688(6) 0.0225(13) Uani 1 1 d . . . . .
O35 O 0.5002(5) 0.2802(2) 0.4803(5) 0.0378(12) Uani 1 1 d . . . . .
O36 O 0.3518(4) 0.3595(2) 0.3826(4) 0.0259(10) Uani 1 1 d . . . . .
C37 C 0.2653(6) 0.3100(3) 0.2982(7) 0.0293(15) Uani 1 1 d . . . . .
H37A H 0.258421 0.271685 0.351606 0.035 Uiso 1 1 calc R U . . .
H37B H 0.303020 0.294582 0.232900 0.035 Uiso 1 1 calc R U . . .
C38 C 0.1317(7) 0.3386(4) 0.2298(7) 0.0377(17) Uani 1 1 d . . . . .
H38 H 0.140236 0.378193 0.178836 0.045 Uiso 1 1 calc R U . . .
C39 C 0.0446(8) 0.2863(5) 0.1333(8) 0.052(2) Uani 1 1 d . . . . .
H39A H 0.083206 0.276062 0.066799 0.078 Uiso 1 1 calc R U . . .
H39B H -0.045974 0.303507 0.089970 0.078 Uiso 1 1 calc R U . . .
H39C H 0.041392 0.246120 0.181989 0.078 Uiso 1 1 calc R U . . .
C40 C 0.0663(8) 0.3585(4) 0.3250(9) 0.054(2) Uani 1 1 d . . . . .
H40A H 0.068367 0.321356 0.383151 0.081 Uiso 1 1 calc R U . . .
H40B H -0.026532 0.371140 0.276025 0.081 Uiso 1 1 calc R U . . .
H40C H 0.114386 0.395958 0.377786 0.081 Uiso 1 1 calc R U . . .
C51 C -0.0048(10) 0.6065(5) 0.1178(9) 0.064(3) Uani 1 1 d . . . . .
H51 H -0.057611 0.591161 0.026510 0.077 Uiso 1 1 calc R U . . .
Cl1 Cl 0.0445(4) 0.5379(2) 0.2147(3) 0.1094(12) Uani 1 1 d . . . . .
Cl2 Cl 0.1287(3) 0.6502(2) 0.1107(4) 0.1224(13) Uani 1 1 d . . . . .
Cl3 Cl -0.1070(4) 0.6572(2) 0.1665(4) 0.1256(14) Uani 1 1 d . . . . .

loop_
_atom_site_aniso_label
_atom_site_aniso_U_11
_atom_site_aniso_U_22
_atom_site_aniso_U_33
_atom_site_aniso_U_23
_atom_site_aniso_U_13
_atom_site_aniso_U_12
Fe1 0.0179(4) 0.0182(4) 0.0150(4) -0.0002(4) 0.0108(3) 0.0001(4)
C1 0.019(3) 0.027(4) 0.018(3) 0.000(3) 0.015(3) 0.000(2)
C2 0.018(3) 0.024(3) 0.013(3) -0.002(2) 0.008(2) -0.001(2)
C3 0.023(3) 0.024(4) 0.021(3) 0.002(3) 0.016(3) 0.003(2)
C4 0.026(3) 0.021(3) 0.016(3) -0.005(3) 0.013(3) -0.002(3)
C5 0.022(3) 0.026(3) 0.019(2) -0.001(3) 0.015(2) -0.002(3)
Si1 0.0340(10) 0.0212(10) 0.0282(9) 0.0045(8) 0.0153(8) 0.0009(8)
C6 0.045(4) 0.022(4) 0.043(4) 0.000(3) 0.020(4) -0.002(3)
C7 0.048(5) 0.030(4) 0.045(4) 0.005(3) 0.018(4) 0.008(3)
C8 0.054(5) 0.041(5) 0.036(4) 0.010(3) 0.019(4) -0.007(4)
O9 0.039(3) 0.036(3) 0.026(2) 0.005(2) 0.007(2) 0.009(2)
S1 0.0222(7) 0.0358(9) 0.0177(6) -0.0019(8) 0.0098(5) -0.0001(8)
C10 0.038(4) 0.052(5) 0.017(3) -0.001(3) 0.019(3) 0.008(3)
C11 0.030(4) 0.121(8) 0.025(3) -0.017(5) 0.019(3) -0.023(5)
C12 0.034(4) 0.079(6) 0.018(3) -0.013(3) 0.008(3) -0.008(4)
C13 0.097(8) 0.062(6) 0.035(4) -0.011(4) 0.036(5) 0.020(5)
C14 0.023(3) 0.028(4) 0.029(3) 0.000(3) 0.018(3) 0.000(3)
O15 0.044(3) 0.033(3) 0.028(3) -0.001(2) 0.002(2) 0.004(2)
O16 0.034(3) 0.023(2) 0.032(2) 0.005(2) 0.010(2) 0.008(2)
C17 0.042(4) 0.029(4) 0.041(4) 0.007(3) 0.017(4) 0.013(3)
C18 0.044(5) 0.032(4) 0.062(5) -0.001(4) 0.014(4) 0.007(3)
C19 0.072(7) 0.041(5) 0.074(6) -0.018(5) 0.017(5) 0.010(5)
C20 0.073(7) 0.036(5) 0.105(8) 0.023(5) 0.029(6) 0.022(5)
C21 0.017(3) 0.035(4) 0.022(3) 0.001(3) 0.013(2) 0.001(3)
C22 0.017(3) 0.027(4) 0.019(3) 0.000(3) 0.012(3) 0.003(2)
C23 0.022(3) 0.022(3) 0.018(3) -0.003(2) 0.014(3) -0.002(2)
C24 0.022(3) 0.022(3) 0.017(3) -0.002(2) 0.014(2) -0.001(2)
C25 0.027(3) 0.021(3) 0.015(3) -0.002(2) 0.013(3) -0.001(3)
Si2 0.0402(11) 0.0243(10) 0.0283(9) -0.0059(8) 0.0234(9) -0.0111(8)
C26 0.060(5) 0.032(4) 0.049(5) -0.011(4) 0.032(4) -0.018(4)
C27 0.063(5) 0.021(4) 0.042(4) 0.002(3) 0.030(4) 0.000(3)
C28 0.067(5) 0.020(4) 0.040(4) -0.007(3) 0.032(4) -0.013(3)
O29 0.035(3) 0.045(3) 0.033(3) -0.013(2) 0.013(2) -0.012(2)
S2 0.0192(7) 0.0484(11) 0.0206(7) -0.0031(7) 0.0106(6) -0.0017(6)
C30 0.020(3) 0.067(5) 0.023(3) -0.009(4) 0.012(3) 0.003(4)
C31 0.022(4) 0.129(10) 0.042(4) -0.017(5) 0.013(3) -0.005(4)
C32 0.042(5) 0.081(8) 0.077(7) 0.002(5) 0.036(5) 0.019(5)
C33 0.032(4) 0.094(7) 0.034(4) 0.009(4) 0.023(3) 0.009(4)
C34 0.025(3) 0.026(4) 0.021(3) -0.004(3) 0.015(3) 0.001(3)
O35 0.044(3) 0.021(3) 0.046(3) -0.005(2) 0.014(2) 0.005(2)
O36 0.026(2) 0.025(2) 0.026(2) -0.0074(19) 0.0079(19) -0.0043(18)
C37 0.032(4) 0.023(4) 0.033(4) -0.006(3) 0.012(3) -0.006(3)
C38 0.028(4) 0.037(4) 0.044(4) 0.000(3) 0.008(3) -0.007(3)
C39 0.042(5) 0.066(6) 0.041(5) -0.010(4) 0.005(4) -0.010(4)
C40 0.034(4) 0.057(6) 0.063(5) -0.016(5) 0.007(4) 0.002(4)
C51 0.060(6) 0.064(7) 0.053(5) -0.006(5) 0.003(5) -0.010(5)
Cl1 0.123(3) 0.116(3) 0.075(2) 0.0413(19) 0.0188(19) -0.001(2)
Cl2 0.090(2) 0.107(3) 0.174(4) 0.016(3) 0.053(3) -0.032(2)
Cl3 0.110(3) 0.128(3) 0.142(3) -0.058(3) 0.050(3) -0.002(2)

loop_
_atom_type_symbol
_atom_type_description
_atom_type_scat_dispersion_real
_atom_type_scat_dispersion_imag
_atom_type_scat_source
C C 0.0033 0.0016 'International Tables Vol C Tables 4.2.6.8 and 6.1.1.4'
H H 0.0000 0.0000 'International Tables Vol C Tables 4.2.6.8 and 6.1.1.4'
Fe Fe 0.3463 0.8444 'International Tables Vol C Tables 4.2.6.8 and 6.1.1.4'
O O 0.0106 0.0060 'International Tables Vol C Tables 4.2.6.8 and 6.1.1.4'
S S 0.1246 0.1234 'International Tables Vol C Tables 4.2.6.8 and 6.1.1.4'
Si Si 0.0817 0.0704 'International Tables Vol C Tables 4.2.6.8 and 6.1.1.4'
Cl Cl 0.1484 0.1585 'International Tables Vol C Tables 4.2.6.8 and 6.1.1.4'

loop_
_geom_angle_atom_site_label_1
_geom_angle_atom_site_label_2
_geom_angle_atom_site_label_3
_geom_angle
_geom_angle_site_symmetry_1
_geom_angle_site_symmetry_3
_geom_angle_publ_flag
C2 Fe1 C22 128.6(2) . . ?
C2 Fe1 C23 106.5(2) . . ?
C22 Fe1 C23 41.1(2) . . ?
C2 Fe1 C24 115.6(2) . . ?
C22 Fe1 C24 68.9(2) . . ?
C23 Fe1 C24 40.8(2) . . ?
C2 Fe1 C3 40.6(2) . . ?
C22 Fe1 C3 165.5(3) . . ?
C23 Fe1 C3 126.1(2) . . ?
C24 Fe1 C3 105.5(2) . . ?
C2 Fe1 C4 68.5(2) . . ?
C22 Fe1 C4 152.7(2) . . ?
C23 Fe1 C4 165.0(2) . . ?
C24 Fe1 C4 127.2(2) . . ?
C3 Fe1 C4 41.1(2) . . ?
C2 Fe1 C21 168.0(3) . . ?
C22 Fe1 C21 40.4(3) . . ?
C23 Fe1 C21 68.0(2) . . ?
C24 Fe1 C21 67.9(2) . . ?
C3 Fe1 C21 151.3(3) . . ?
C4 Fe1 C21 119.5(2) . . ?
C2 Fe1 C5 67.5(2) . . ?
C22 Fe1 C5 120.0(2) . . ?
C23 Fe1 C5 152.2(3) . . ?
C24 Fe1 C5 167.0(3) . . ?
C3 Fe1 C5 68.1(2) . . ?
C4 Fe1 C5 40.6(3) . . ?
C21 Fe1 C5 111.9(2) . . ?
C2 Fe1 C1 40.6(2) . . ?
C22 Fe1 C1 108.5(3) . . ?
C23 Fe1 C1 116.7(2) . . ?
C24 Fe1 C1 149.1(2) . . ?
C3 Fe1 C1 69.1(2) . . ?
C4 Fe1 C1 69.5(2) . . ?
C21 Fe1 C1 131.1(2) . . ?
C5 Fe1 C1 40.9(2) . . ?
C2 Fe1 C25 149.1(2) . . ?
C22 Fe1 C25 69.2(2) . . ?
C23 Fe1 C25 69.0(2) . . ?
C24 Fe1 C25 40.9(2) . . ?
C3 Fe1 C25 115.9(2) . . ?
C4 Fe1 C25 107.4(3) . . ?
C21 Fe1 C25 40.6(2) . . ?
C5 Fe1 C25 130.4(2) . . ?
C1 Fe1 C25 169.2(2) . . ?
C2 C1 C5 104.4(5) . . ?
C2 C1 Si1 121.3(5) . . ?
C5 C1 Si1 134.2(5) . . ?
C2 C1 Fe1 67.4(3) . . ?
C5 C1 Fe1 68.7(3) . . ?
Si1 C1 Fe1 130.4(3) . . ?
C3 C2 C1 111.0(6) . . ?
C3 C2 Fe1 70.0(4) . . ?
C1 C2 Fe1 72.0(3) . . ?
C3 C2 H2 124.5 . . ?
C1 C2 H2 124.5 . . ?
Fe1 C2 H2 125.1 . . ?
C2 C3 C4 107.6(6) . . ?
C2 C3 C14 125.2(6) . . ?
C4 C3 C14 127.2(6) . . ?
C2 C3 Fe1 69.4(4) . . ?
C4 C3 Fe1 69.6(3) . . ?
C14 C3 Fe1 125.1(4) . . ?
C5 C4 C3 107.1(5) . . ?
C5 C4 Fe1 70.6(3) . . ?
C3 C4 Fe1 69.3(3) . . ?
C5 C4 H4 126.5 . . ?
C3 C4 H4 126.5 . . ?
Fe1 C4 H4 125.1 . . ?
C4 C5 C1 109.9(5) . . ?
C4 C5 S1 123.1(5) . . ?
C1 C5 S1 126.7(5) . . ?
C4 C5 Fe1 68.7(3) . . ?
C1 C5 Fe1 70.5(3) . . ?
S1 C5 Fe1 123.3(3) . . ?
C8 Si1 C6 107.7(3) . . ?
C8 Si1 C7 111.3(4) . . ?
C6 Si1 C7 106.7(3) . . ?
C8 Si1 C1 110.1(3) . . ?
C6 Si1 C1 105.3(3) . . ?
C7 Si1 C1 115.3(3) . . ?
Si1 C6 H6A 109.5 . . ?
Si1 C6 H6B 109.5 . . ?
H6A C6 H6B 109.5 . . ?
Si1 C6 H6C 109.5 . . ?
H6A C6 H6C 109.5 . . ?
H6B C6 H6C 109.5 . . ?
Si1 C7 H7A 109.5 . . ?
Si1 C7 H7B 109.5 . . ?
H7A C7 H7B 109.5 . . ?
Si1 C7 H7C 109.5 . . ?
H7A C7 H7C 109.5 . . ?
H7B C7 H7C 109.5 . . ?
Si1 C8 H8A 109.5 . . ?
Si1 C8 H8B 109.5 . . ?
H8A C8 H8B 109.5 . . ?
Si1 C8 H8C 109.5 . . ?
H8A C8 H8C 109.5 . . ?
H8B C8 H8C 109.5 . . ?
O9 S1 C5 105.9(3) . . ?
O9 S1 C10 106.9(3) . . ?
C5 S1 C10 100.9(3) . . ?
C13 C10 C11 113.1(7) . . ?
C13 C10 C12 110.5(7) . . ?
C11 C10 C12 110.8(6) . . ?
C13 C10 S1 108.1(5) . . ?
C11 C10 S1 110.4(5) . . ?
C12 C10 S1 103.3(4) . . ?
C10 C11 H11A 109.5 . . ?
C10 C11 H11B 109.5 . . ?
H11A C11 H11B 109.5 . . ?
C10 C11 H11C 109.5 . . ?
H11A C11 H11C 109.5 . . ?
H11B C11 H11C 109.5 . . ?
C10 C12 H12A 109.5 . . ?
C10 C12 H12B 109.5 . . ?
H12A C12 H12B 109.5 . . ?
C10 C12 H12C 109.5 . . ?
H12A C12 H12C 109.5 . . ?
H12B C12 H12C 109.5 . . ?
C10 C13 H13A 109.5 . . ?
C10 C13 H13B 109.5 . . ?
H13A C13 H13B 109.5 . . ?
C10 C13 H13C 109.5 . . ?
H13A C13 H13C 109.5 . . ?
H13B C13 H13C 109.5 . . ?
O15 C14 O16 124.6(6) . . ?
O15 C14 C3 124.1(6) . . ?
O16 C14 C3 111.3(5) . . ?
C14 O16 C17 115.7(5) . . ?
O16 C17 C18 108.0(6) . . ?
O16 C17 H17A 110.1 . . ?
C18 C17 H17A 110.1 . . ?
O16 C17 H17B 110.1 . . ?
C18 C17 H17B 110.1 . . ?
H17A C17 H17B 108.4 . . ?
C17 C18 C19 110.2(7) . . ?
C17 C18 C20 108.0(7) . . ?
C19 C18 C20 112.3(7) . . ?
C17 C18 H18 108.8 . . ?
C19 C18 H18 108.8 . . ?
C20 C18 H18 108.8 . . ?
C18 C19 H19A 109.5 . . ?
C18 C19 H19B 109.5 . . ?
H19A C19 H19B 109.5 . . ?
C18 C19 H19C 109.5 . . ?
H19A C19 H19C 109.5 . . ?
H19B C19 H19C 109.5 . . ?
C18 C20 H20A 109.5 . . ?
C18 C20 H20B 109.5 . . ?
H20A C20 H20B 109.5 . . ?
C18 C20 H20C 109.5 . . ?
H20A C20 H20C 109.5 . . ?
H20B C20 H20C 109.5 . . ?
C22 C21 C25 110.5(5) . . ?
C22 C21 S2 124.5(5) . . ?
C25 C21 S2 125.0(5) . . ?
C22 C21 Fe1 68.9(3) . . ?
C25 C21 Fe1 71.4(3) . . ?
S2 C21 Fe1 125.5(3) . . ?
C21 C22 C23 107.3(5) . . ?
C21 C22 Fe1 70.7(3) . . ?
C23 C22 Fe1 69.6(3) . . ?
C21 C22 H22 126.3 . . ?
C23 C22 H22 126.3 . . ?
Fe1 C22 H22 125.0 . . ?
C24 C23 C22 107.9(6) . . ?
C24 C23 C34 127.8(6) . . ?
C22 C23 C34 124.3(6) . . ?
C24 C23 Fe1 69.6(3) . . ?
C22 C23 Fe1 69.3(3) . . ?
C34 C23 Fe1 125.4(4) . . ?
C23 C24 C25 109.7(6) . . ?
C23 C24 Fe1 69.6(4) . . ?
C25 C24 Fe1 71.9(3) . . ?
C23 C24 H24 125.1 . . ?
C25 C24 H24 125.1 . . ?
Fe1 C24 H24 124.9 . . ?
C21 C25 C24 104.5(5) . . ?
C21 C25 Si2 134.3(5) . . ?
C24 C25 Si2 121.1(5) . . ?
C21 C25 Fe1 68.0(3) . . ?
C24 C25 Fe1 67.1(3) . . ?
Si2 C25 Fe1 128.9(3) . . ?
C26 Si2 C27 106.8(4) . . ?
C26 Si2 C28 110.0(3) . . ?
C27 Si2 C28 108.3(4) . . ?
C26 Si2 C25 111.7(3) . . ?
C27 Si2 C25 104.2(3) . . ?
C28 Si2 C25 115.3(3) . . ?
Si2 C26 H26A 109.5 . . ?
Si2 C26 H26B 109.5 . . ?
H26A C26 H26B 109.5 . . ?
Si2 C26 H26C 109.5 . . ?
H26A C26 H26C 109.5 . . ?
H26B C26 H26C 109.5 . . ?
Si2 C27 H27A 109.5 . . ?
Si2 C27 H27B 109.5 . . ?
H27A C27 H27B 109.5 . . ?
Si2 C27 H27C 109.5 . . ?
H27A C27 H27C 109.5 . . ?
H27B C27 H27C 109.5 . . ?
Si2 C28 H28A 109.5 . . ?
Si2 C28 H28B 109.5 . . ?
H28A C28 H28B 109.5 . . ?
Si2 C28 H28C 109.5 . . ?
H28A C28 H28C 109.5 . . ?
H28B C28 H28C 109.5 . . ?
O29 S2 C21 104.5(3) . . ?
O29 S2 C30 107.7(3) . . ?
C21 S2 C30 100.4(3) . . ?
C32 C30 C33 112.3(7) . . ?
C32 C30 C31 111.0(7) . . ?
C33 C30 C31 110.6(7) . . ?
C32 C30 S2 108.1(5) . . ?
C33 C30 S2 112.0(5) . . ?
C31 C30 S2 102.4(5) . . ?
C30 C31 H31A 109.5 . . ?
C30 C31 H31B 109.5 . . ?
H31A C31 H31B 109.5 . . ?
C30 C31 H31C 109.5 . . ?
H31A C31 H31C 109.5 . . ?
H31B C31 H31C 109.5 . . ?
C30 C32 H32A 109.5 . . ?
C30 C32 H32B 109.5 . . ?
H32A C32 H32B 109.5 . . ?
C30 C32 H32C 109.5 . . ?
H32A C32 H32C 109.5 . . ?
H32B C32 H32C 109.5 . . ?
C30 C33 H33A 109.5 . . ?
C30 C33 H33B 109.5 . . ?
H33A C33 H33B 109.5 . . ?
C30 C33 H33C 109.5 . . ?
H33A C33 H33C 109.5 . . ?
H33B C33 H33C 109.5 . . ?
O35 C34 O36 124.4(6) . . ?
O35 C34 C23 123.5(6) . . ?
O36 C34 C23 112.1(5) . . ?
C34 O36 C37 115.4(5) . . ?
O36 C37 C38 109.3(5) . . ?
O36 C37 H37A 109.8 . . ?
C38 C37 H37A 109.8 . . ?
O36 C37 H37B 109.8 . . ?
C38 C37 H37B 109.8 . . ?
H37A C37 H37B 108.3 . . ?
C37 C38 C40 111.7(6) . . ?
C37 C38 C39 108.2(6) . . ?
C40 C38 C39 109.5(6) . . ?
C37 C38 H38 109.1 . . ?
C40 C38 H38 109.1 . . ?
C39 C38 H38 109.1 . . ?
C38 C39 H39A 109.5 . . ?
C38 C39 H39B 109.5 . . ?
H39A C39 H39B 109.5 . . ?
C38 C39 H39C 109.5 . . ?
H39A C39 H39C 109.5 . . ?
H39B C39 H39C 109.5 . . ?
C38 C40 H40A 109.5 . . ?
C38 C40 H40B 109.5 . . ?
H40A C40 H40B 109.5 . . ?
C38 C40 H40C 109.5 . . ?
H40A C40 H40C 109.5 . . ?
H40B C40 H40C 109.5 . . ?
Cl1 C51 Cl2 111.8(6) . . ?
Cl1 C51 Cl3 112.6(6) . . ?
Cl2 C51 Cl3 110.1(6) . . ?
Cl1 C51 H51 107.3 . . ?
Cl2 C51 H51 107.3 . . ?
Cl3 C51 H51 107.3 . . ?

loop_
_geom_bond_atom_site_label_1
_geom_bond_atom_site_label_2
_geom_bond_distance
_geom_bond_site_symmetry_2
_geom_bond_publ_flag
Fe1 C2 2.035(6) . ?
Fe1 C22 2.038(6) . ?
Fe1 C23 2.041(6) . ?
Fe1 C24 2.042(6) . ?
Fe1 C3 2.043(6) . ?
Fe1 C4 2.046(6) . ?
Fe1 C21 2.062(5) . ?
Fe1 C5 2.071(5) . ?
Fe1 C1 2.096(6) . ?
Fe1 C25 2.107(6) . ?
C1 C2 1.433(8) . ?
C1 C5 1.454(9) . ?
C1 Si1 1.885(7) . ?
C2 C3 1.413(8) . ?
C2 H2 0.9500 . ?
C3 C4 1.434(9) . ?
C3 C14 1.469(9) . ?
C4 C5 1.429(9) . ?
C4 H4 0.9500 . ?
C5 S1 1.780(5) . ?
Si1 C8 1.861(7) . ?
Si1 C6 1.862(7) . ?
Si1 C7 1.867(7) . ?
C6 H6A 0.9800 . ?
C6 H6B 0.9800 . ?
C6 H6C 0.9800 . ?
C7 H7A 0.9800 . ?
C7 H7B 0.9800 . ?
C7 H7C 0.9800 . ?
C8 H8A 0.9800 . ?
C8 H8B 0.9800 . ?
C8 H8C 0.9800 . ?
O9 S1 1.478(5) . ?
S1 C10 1.863(6) . ?
C10 C13 1.495(11) . ?
C10 C11 1.516(10) . ?
C10 C12 1.527(9) . ?
C11 H11A 0.9800 . ?
C11 H11B 0.9800 . ?
C11 H11C 0.9800 . ?
C12 H12A 0.9800 . ?
C12 H12B 0.9800 . ?
C12 H12C 0.9800 . ?
C13 H13A 0.9800 . ?
C13 H13B 0.9800 . ?
C13 H13C 0.9800 . ?
C14 O15 1.197(7) . ?
C14 O16 1.340(8) . ?
O16 C17 1.447(8) . ?
C17 C18 1.504(10) . ?
C17 H17A 0.9900 . ?
C17 H17B 0.9900 . ?
C18 C19 1.521(12) . ?
C18 C20 1.551(11) . ?
C18 H18 1.0000 . ?
C19 H19A 0.9800 . ?
C19 H19B 0.9800 . ?
C19 H19C 0.9800 . ?
C20 H20A 0.9800 . ?
C20 H20B 0.9800 . ?
C20 H20C 0.9800 . ?
C21 C22 1.417(9) . ?
C21 C25 1.446(8) . ?
C21 S2 1.771(6) . ?
C22 C23 1.433(8) . ?
C22 H22 0.9500 . ?
C23 C24 1.423(9) . ?
C23 C34 1.477(8) . ?
C24 C25 1.452(8) . ?
C24 H24 0.9500 . ?
C25 Si2 1.888(7) . ?
Si2 C26 1.863(7) . ?
Si2 C27 1.876(8) . ?
Si2 C28 1.883(7) . ?
C26 H26A 0.9800 . ?
C26 H26B 0.9800 . ?
C26 H26C 0.9800 . ?
C27 H27A 0.9800 . ?
C27 H27B 0.9800 . ?
C27 H27C 0.9800 . ?
C28 H28A 0.9800 . ?
C28 H28B 0.9800 . ?
C28 H28C 0.9800 . ?
O29 S2 1.497(5) . ?
S2 C30 1.865(6) . ?
C30 C32 1.480(13) . ?
C30 C33 1.520(9) . ?
C30 C31 1.538(10) . ?
C31 H31A 0.9800 . ?
C31 H31B 0.9800 . ?
C31 H31C 0.9800 . ?
C32 H32A 0.9800 . ?
C32 H32B 0.9800 . ?
C32 H32C 0.9800 . ?
C33 H33A 0.9800 . ?
C33 H33B 0.9800 . ?
C33 H33C 0.9800 . ?
C34 O35 1.203(8) . ?
C34 O36 1.334(7) . ?
O36 C37 1.450(7) . ?
C37 C38 1.476(10) . ?
C37 H37A 0.9900 . ?
C37 H37B 0.9900 . ?
C38 C40 1.506(11) . ?
C38 C39 1.548(10) . ?
C38 H38 1.0000 . ?
C39 H39A 0.9800 . ?
C39 H39B 0.9800 . ?
C39 H39C 0.9800 . ?
C40 H40A 0.9800 . ?
C40 H40B 0.9800 . ?
C40 H40C 0.9800 . ?
C51 Cl1 1.712(10) . ?
C51 Cl2 1.713(10) . ?
C51 Cl3 1.725(11) . ?
C51 H51 1.0000 . ?

loop_
_geom_torsion_atom_site_label_1
_geom_torsion_atom_site_label_2
_geom_torsion_atom_site_label_3
_geom_torsion_atom_site_label_4
_geom_torsion
_geom_torsion_site_symmetry_1
_geom_torsion_site_symmetry_2
_geom_torsion_site_symmetry_3
_geom_torsion_site_symmetry_4
_geom_torsion_publ_flag
C5 C1 C2 C3 -0.2(7) . . . . ?
Si1 C1 C2 C3 176.0(4) . . . . ?
Fe1 C1 C2 C3 -59.4(5) . . . . ?
C5 C1 C2 Fe1 59.1(4) . . . . ?
Si1 C1 C2 Fe1 -124.6(4) . . . . ?
C1 C2 C3 C4 1.2(7) . . . . ?
Fe1 C2 C3 C4 -59.4(4) . . . . ?
C1 C2 C3 C14 179.7(5) . . . . ?
Fe1 C2 C3 C14 119.1(6) . . . . ?
C1 C2 C3 Fe1 60.5(4) . . . . ?
C2 C3 C4 C5 -1.7(6) . . . . ?
C14 C3 C4 C5 179.9(5) . . . . ?
Fe1 C3 C4 C5 -60.9(4) . . . . ?
C2 C3 C4 Fe1 59.2(4) . . . . ?
C14 C3 C4 Fe1 -119.2(6) . . . . ?
C3 C4 C5 C1 1.6(6) . . . . ?
Fe1 C4 C5 C1 -58.5(3) . . . . ?
C3 C4 C5 S1 176.8(4) . . . . ?
Fe1 C4 C5 S1 116.7(4) . . . . ?
C3 C4 C5 Fe1 60.1(4) . . . . ?
C2 C1 C5 C4 -0.8(5) . . . . ?
Si1 C1 C5 C4 -176.3(5) . . . . ?
Fe1 C1 C5 C4 57.5(3) . . . . ?
C2 C1 C5 S1 -175.9(4) . . . . ?
Si1 C1 C5 S1 8.6(8) . . . . ?
Fe1 C1 C5 S1 -117.6(4) . . . . ?
C2 C1 C5 Fe1 -58.3(4) . . . . ?
Si1 C1 C5 Fe1 126.2(5) . . . . ?
C2 C1 Si1 C8 -112.2(5) . . . . ?
C5 C1 Si1 C8 62.7(6) . . . . ?
Fe1 C1 Si1 C8 162.0(4) . . . . ?
C2 C1 Si1 C6 3.7(5) . . . . ?
C5 C1 Si1 C6 178.6(6) . . . . ?
Fe1 C1 Si1 C6 -82.1(5) . . . . ?
C2 C1 Si1 C7 120.9(5) . . . . ?
C5 C1 Si1 C7 -64.2(6) . . . . ?
Fe1 C1 Si1 C7 35.1(5) . . . . ?
C4 C5 S1 O9 -176.0(4) . . . . ?
C1 C5 S1 O9 -1.6(5) . . . . ?
Fe1 C5 S1 O9 -91.1(4) . . . . ?
C4 C5 S1 C10 72.7(5) . . . . ?
C1 C5 S1 C10 -112.9(5) . . . . ?
Fe1 C5 S1 C10 157.6(4) . . . . ?
O9 S1 C10 C13 -178.7(6) . . . . ?
C5 S1 C10 C13 -68.2(6) . . . . ?
O9 S1 C10 C11 -54.5(6) . . . . ?
C5 S1 C10 C11 56.0(6) . . . . ?
O9 S1 C10 C12 64.1(6) . . . . ?
C5 S1 C10 C12 174.6(5) . . . . ?
C2 C3 C14 O15 -8.1(10) . . . . ?
C4 C3 C14 O15 170.1(6) . . . . ?
Fe1 C3 C14 O15 80.1(8) . . . . ?
C2 C3 C14 O16 169.9(6) . . . . ?
C4 C3 C14 O16 -11.9(8) . . . . ?
Fe1 C3 C14 O16 -101.8(6) . . . . ?
O15 C14 O16 C17 0.7(8) . . . . ?
C3 C14 O16 C17 -177.4(5) . . . . ?
C14 O16 C17 C18 -177.2(6) . . . . ?
O16 C17 C18 C19 -63.3(8) . . . . ?
O16 C17 C18 C20 173.8(6) . . . . ?
C25 C21 C22 C23 0.9(6) . . . . ?
S2 C21 C22 C23 179.6(4) . . . . ?
Fe1 C21 C22 C23 60.2(4) . . . . ?
C25 C21 C22 Fe1 -59.3(4) . . . . ?
S2 C21 C22 Fe1 119.4(4) . . . . ?
C21 C22 C23 C24 -1.8(6) . . . . ?
Fe1 C22 C23 C24 59.2(4) . . . . ?
C21 C22 C23 C34 179.5(5) . . . . ?
Fe1 C22 C23 C34 -119.5(5) . . . . ?
C21 C22 C23 Fe1 -61.0(4) . . . . ?
C22 C23 C24 C25 2.0(7) . . . . ?
C34 C23 C24 C25 -179.4(5) . . . . ?
Fe1 C23 C24 C25 61.0(4) . . . . ?
C22 C23 C24 Fe1 -58.9(4) . . . . ?
C34 C23 C24 Fe1 119.7(6) . . . . ?
C22 C21 C25 C24 0.3(6) . . . . ?
S2 C21 C25 C24 -178.4(4) . . . . ?
Fe1 C21 C25 C24 -57.5(4) . . . . ?
C22 C21 C25 Si2 -178.6(5) . . . . ?
S2 C21 C25 Si2 2.7(8) . . . . ?
Fe1 C21 C25 Si2 123.5(5) . . . . ?
C22 C21 C25 Fe1 57.8(4) . . . . ?
S2 C21 C25 Fe1 -120.8(4) . . . . ?
C23 C24 C25 C21 -1.4(6) . . . . ?
Fe1 C24 C25 C21 58.1(4) . . . . ?
C23 C24 C25 Si2 177.7(4) . . . . ?
Fe1 C24 C25 Si2 -122.8(4) . . . . ?
C23 C24 C25 Fe1 -59.5(4) . . . . ?
C21 C25 Si2 C26 63.2(6) . . . . ?
C24 C25 Si2 C26 -115.6(5) . . . . ?
Fe1 C25 Si2 C26 159.9(4) . . . . ?
C21 C25 Si2 C27 178.2(6) . . . . ?
C24 C25 Si2 C27 -0.6(5) . . . . ?
Fe1 C25 Si2 C27 -85.2(4) . . . . ?
C21 C25 Si2 C28 -63.3(7) . . . . ?
C24 C25 Si2 C28 117.9(5) . . . . ?
Fe1 C25 Si2 C28 33.4(5) . . . . ?
C22 C21 S2 O29 -175.4(5) . . . . ?
C25 C21 S2 O29 3.0(5) . . . . ?
Fe1 C21 S2 O29 -88.2(5) . . . . ?
C22 C21 S2 C30 73.0(5) . . . . ?
C25 C21 S2 C30 -108.5(5) . . . . ?
Fe1 C21 S2 C30 160.3(5) . . . . ?
O29 S2 C30 C32 173.0(5) . . . . ?
C21 S2 C30 C32 -78.0(6) . . . . ?
O29 S2 C30 C33 -62.8(6) . . . . ?
C21 S2 C30 C33 46.2(7) . . . . ?
O29 S2 C30 C31 55.8(6) . . . . ?
C21 S2 C30 C31 164.8(6) . . . . ?
C24 C23 C34 O35 167.0(6) . . . . ?
C22 C23 C34 O35 -14.5(9) . . . . ?
Fe1 C23 C34 O35 -102.3(7) . . . . ?
C24 C23 C34 O36 -11.2(8) . . . . ?
C22 C23 C34 O36 167.2(5) . . . . ?
Fe1 C23 C34 O36 79.5(6) . . . . ?
O35 C34 O36 C37 -1.0(8) . . . . ?
C23 C34 O36 C37 177.3(5) . . . . ?
C34 O36 C37 C38 167.7(5) . . . . ?
O36 C37 C38 C40 -63.4(8) . . . . ?
O36 C37 C38 C39 176.1(5) . . . . ?
